data_4118595
loop_
_publ_author_name
'Dawei Tian'
'Jiang Jiang'
'Hongfan Hu'
'Jianying Zhang'
'Chunming Cui'

_publ_section_title
;
 One-Step Access to Luminescent Pentaaryldiazaboroles via C-C Double Bond
 Formation from Imidoylstannanes
;
_journal_name_full 'Journal of the American Chemical Society'
_journal_page_first 14666
_journal_page_last 14669
_journal_paper_doi 10.1021/ja305806r
_journal_volume 134
_journal_year 2012
_chemical_formula_moiety 'C52 H53 B N2'
_chemical_formula_sum 'C52 H53 B N2'
_chemical_formula_weight 716.77
_chemical_name_systematic
; 
 ? 
;
_space_group_IT_number 2
_symmetry_cell_setting triclinic
_symmetry_space_group_name_Hall '-P 1'
_symmetry_space_group_name_H-M 'P -1'
_atom_sites_solution_hydrogens geom
_atom_sites_solution_primary direct
_atom_sites_solution_secondary difmap
_audit_creation_method SHELXL-97
_cell_angle_alpha 83.628(10)
_cell_angle_beta 86.485(10)
_cell_angle_gamma 82.299(9)
_cell_formula_units_Z 4
_cell_length_a 12.696(4)
_cell_length_b 16.770(5)
_cell_length_c 20.084(6)
_cell_measurement_reflns_used 13904
_cell_measurement_temperature 113(2)
_cell_measurement_theta_max 28.0
_cell_measurement_theta_min 1.5
_cell_volume 4207(2)
_computing_cell_refinement 'CrystalClear-SM Expert 2.0 r2'
_computing_data_collection 'CrystalClear-SM Expert 2.0 r2 (Rigaku, 2009)'
_computing_data_reduction 'CrystalClear-SM Expert 2.0 r2'
_computing_molecular_graphics 'Bruker SHELXTL'
_computing_publication_material 'Bruker SHELXTL'
_computing_structure_refinement 'SHELXL-97 (Sheldrick, 1997)'
_computing_structure_solution 'SHELXS-97 (Sheldrick, 1990)'
_diffrn_ambient_temperature 113(2)
_diffrn_detector_area_resol_mean 14.6
_diffrn_measured_fraction_theta_full 0.981
_diffrn_measured_fraction_theta_max 0.981
_diffrn_measurement_device_type 'Rigaku Saturn 724CCD camera'
_diffrn_measurement_method \w
_diffrn_radiation_monochromator Multilayer
_diffrn_radiation_source 'Rotating Anode'
_diffrn_radiation_type MoK\a
_diffrn_radiation_wavelength 0.71073
_diffrn_reflns_av_R_equivalents 0.0471
_diffrn_reflns_av_sigmaI/netI 0.0848
_diffrn_reflns_limit_h_max 16
_diffrn_reflns_limit_h_min -16
_diffrn_reflns_limit_k_max 20
_diffrn_reflns_limit_k_min -21
_diffrn_reflns_limit_l_max 26
_diffrn_reflns_limit_l_min -26
_diffrn_reflns_number 42728
_diffrn_reflns_theta_full 27.87
_diffrn_reflns_theta_max 27.87
_diffrn_reflns_theta_min 1.23
_diffrn_standards_decay_% 0
_diffrn_standards_interval_count 0
_diffrn_standards_interval_time 0
_diffrn_standards_number 0
_exptl_absorpt_coefficient_mu 0.064
_exptl_absorpt_correction_T_max 0.9885
_exptl_absorpt_correction_T_min 0.9860
_exptl_absorpt_correction_type multi-scan
_exptl_absorpt_process_details Crystalclear
_exptl_crystal_colour colorless
_exptl_crystal_density_diffrn 1.132
_exptl_crystal_description prism
_exptl_crystal_F_000 1536
_exptl_crystal_size_max 0.22
_exptl_crystal_size_mid 0.20
_exptl_crystal_size_min 0.18
_refine_diff_density_max 0.196
_refine_diff_density_min -0.185
_refine_diff_density_rms 0.038
_refine_ls_extinction_coef 0.00074(14)
_refine_ls_extinction_expression Fc^*^=kFc[1+0.001xFc^2^\l^3^/sin(2\q)]^-1/4^
_refine_ls_extinction_method SHELXL
_refine_ls_goodness_of_fit_ref 1.004
_refine_ls_hydrogen_treatment constr
_refine_ls_matrix_type full
_refine_ls_number_parameters 1008
_refine_ls_number_reflns 19661
_refine_ls_number_restraints 1
_refine_ls_restrained_S_all 1.004
_refine_ls_R_factor_all 0.0902
_refine_ls_R_factor_gt 0.0526
_refine_ls_shift/su_max 0.001
_refine_ls_shift/su_mean 0.000
_refine_ls_structure_factor_coef Fsqd
_refine_ls_weighting_details 'calc w=1/[\s^2^(Fo^2^)+(0.0374P)^2^+0.0000P] where P=(Fo^2^+2Fc^2^)/3'
_refine_ls_weighting_scheme calc
_refine_ls_wR_factor_gt 0.1016
_refine_ls_wR_factor_ref 0.1154
_reflns_number_gt 12613
_reflns_number_total 19661
_reflns_threshold_expression >2sigma(I)
_cod_data_source_file ja305806r_si_002.cif
_cod_data_source_block shelx
_cod_database_code 4118595

loop_
_symmetry_equiv_pos_as_xyz
'x, y, z'
'-x, -y, -z'

loop_
_atom_site_label
_atom_site_type_symbol
_atom_site_fract_x
_atom_site_fract_y
_atom_site_fract_z
_atom_site_U_iso_or_equiv
_atom_site_adp_type
_atom_site_occupancy
_atom_site_symmetry_multiplicity
_atom_site_calc_flag
_atom_site_refinement_flags
B1 B 0.78354(14) 1.02938(12) 0.29719(9) 0.0267(4) Uani 1 1 d .
B2 B 0.17275(14) 0.48386(11) 0.21431(8) 0.0246(4) Uani 1 1 d .
N1 N 0.68675(10) 0.99532(8) 0.29165(6) 0.0250(3) Uani 1 1 d .
N2 N 0.84161(10) 1.01948(8) 0.23438(6) 0.0239(3) Uani 1 1 d .
N3 N 0.27708(10) 0.50015(8) 0.18962(6) 0.0240(3) Uani 1 1 d .
N4 N 0.17513(10) 0.48578(8) 0.28583(6) 0.0244(3) Uani 1 1 d .
C1 C 0.68786(12) 0.96777(10) 0.22711(7) 0.0244(4) Uani 1 1 d .
C2 C 0.78058(12) 0.98099(10) 0.19364(7) 0.0243(4) Uani 1 1 d .
C3 C 0.81934(13) 1.06837(10) 0.35784(7) 0.0300(4) Uani 1 1 d .
C4 C 0.74579(14) 1.10817(11) 0.40143(8) 0.0398(5) Uani 1 1 d .
H4 H 0.6720 1.1108 0.3945 0.048 Uiso 1 1 calc R
C5 C 0.77771(17) 1.14412(13) 0.45492(9) 0.0545(6) Uani 1 1 d .
H5 H 0.7259 1.1718 0.4832 0.065 Uiso 1 1 calc R
C6 C 0.88440(17) 1.13961(14) 0.46686(9) 0.0602(7) Uani 1 1 d .
H6 H 0.9062 1.1636 0.5036 0.072 Uiso 1 1 calc R
C7 C 0.95913(16) 1.10003(13) 0.42509(8) 0.0533(6) Uani 1 1 d .
H7 H 1.0327 1.0961 0.4332 0.064 Uiso 1 1 calc R
C8 C 0.92679(14) 1.06589(12) 0.37111(8) 0.0396(5) Uani 1 1 d .
H8 H 0.9793 1.0400 0.3422 0.048 Uiso 1 1 calc R
C9 C 0.60814(12) 0.97677(10) 0.34405(7) 0.0250(4) Uani 1 1 d .
C10 C 0.63587(13) 0.91259(10) 0.39370(8) 0.0294(4) Uani 1 1 d .
C11 C 0.56144(14) 0.89801(11) 0.44618(8) 0.0357(4) Uani 1 1 d .
H11 H 0.5790 0.8559 0.4809 0.043 Uiso 1 1 calc R
C12 C 0.46259(15) 0.94374(11) 0.44846(8) 0.0381(5) Uani 1 1 d .
H12 H 0.4131 0.9332 0.4848 0.046 Uiso 1 1 calc R
C13 C 0.43556(13) 1.00459(11) 0.39815(8) 0.0342(4) Uani 1 1 d .
H13 H 0.3667 1.0348 0.3996 0.041 Uiso 1 1 calc R
C14 C 0.50739(12) 1.02254(10) 0.34519(7) 0.0266(4) Uani 1 1 d .
C15 C 0.74156(14) 0.85848(11) 0.39309(9) 0.0405(5) Uani 1 1 d .
H15 H 0.7800 0.8716 0.3491 0.049 Uiso 1 1 calc R
C16 C 0.72605(17) 0.76896(12) 0.39870(10) 0.0584(6) Uani 1 1 d .
H16A H 0.6905 0.7539 0.4421 0.088 Uiso 1 1 calc R
H16B H 0.7955 0.7359 0.3951 0.088 Uiso 1 1 calc R
H16C H 0.6822 0.7597 0.3625 0.088 Uiso 1 1 calc R
C17 C 0.81132(16) 0.87451(13) 0.44875(10) 0.0585(6) Uani 1 1 d .
H17A H 0.8238 0.9313 0.4428 0.088 Uiso 1 1 calc R
H17B H 0.8796 0.8396 0.4464 0.088 Uiso 1 1 calc R
H17C H 0.7751 0.8628 0.4926 0.088 Uiso 1 1 calc R
C18 C 0.47343(13) 1.08952(10) 0.29103(8) 0.0327(4) Uani 1 1 d .
H18 H 0.5298 1.0880 0.2540 0.039 Uiso 1 1 calc R
C19 C 0.36885(13) 1.07606(12) 0.26178(9) 0.0435(5) Uani 1 1 d .
H19A H 0.3741 1.0202 0.2507 0.065 Uiso 1 1 calc R
H19B H 0.3559 1.1134 0.2211 0.065 Uiso 1 1 calc R
H19C H 0.3099 1.0861 0.2949 0.065 Uiso 1 1 calc R
C20 C 0.46285(16) 1.17314(11) 0.31683(10) 0.0520(5) Uani 1 1 d .
H20A H 0.4331 1.2144 0.2822 0.078 Uiso 1 1 calc R
H20B H 0.5331 1.1848 0.3275 0.078 Uiso 1 1 calc R
H20C H 0.4156 1.1736 0.3573 0.078 Uiso 1 1 calc R
C21 C 0.93789(12) 1.05335(10) 0.21066(7) 0.0222(3) Uani 1 1 d .
C22 C 0.92936(12) 1.13643(10) 0.18841(7) 0.0239(4) Uani 1 1 d .
C23 C 1.02305(12) 1.16965(10) 0.17038(7) 0.0265(4) Uani 1 1 d .
H23 H 1.0195 1.2258 0.1560 0.032 Uiso 1 1 calc R
C24 C 1.12131(13) 1.12254(10) 0.17300(7) 0.0282(4) Uani 1 1 d .
H24 H 1.1844 1.1465 0.1611 0.034 Uiso 1 1 calc R
C25 C 1.12718(12) 1.04087(10) 0.19292(7) 0.0278(4) Uani 1 1 d .
H25 H 1.1947 1.0087 0.1936 0.033 Uiso 1 1 calc R
C26 C 1.03619(12) 1.00437(10) 0.21216(7) 0.0245(4) Uani 1 1 d .
C27 C 0.82350(13) 1.19018(10) 0.18341(8) 0.0303(4) Uani 1 1 d .
H27 H 0.7658 1.1545 0.1897 0.036 Uiso 1 1 calc R
C28 C 0.80602(14) 1.24799(11) 0.23777(8) 0.0402(5) Uani 1 1 d .
H28A H 0.8124 1.2170 0.2820 0.060 Uiso 1 1 calc R
H28B H 0.7348 1.2787 0.2348 0.060 Uiso 1 1 calc R
H28C H 0.8596 1.2854 0.2314 0.060 Uiso 1 1 calc R
C29 C 0.81244(14) 1.23948(11) 0.11426(8) 0.0418(5) Uani 1 1 d .
H29A H 0.8646 1.2781 0.1084 0.063 Uiso 1 1 calc R
H29B H 0.7405 1.2689 0.1114 0.063 Uiso 1 1 calc R
H29C H 0.8253 1.2028 0.0790 0.063 Uiso 1 1 calc R
C30 C 1.04719(13) 0.91375(10) 0.23334(8) 0.0327(4) Uani 1 1 d .
H30 H 0.9753 0.8990 0.2489 0.039 Uiso 1 1 calc R
C31 C 1.08736(14) 0.86631(11) 0.17412(9) 0.0426(5) Uani 1 1 d .
H31A H 1.0388 0.8814 0.1374 0.064 Uiso 1 1 calc R
H31B H 1.0903 0.8082 0.1881 0.064 Uiso 1 1 calc R
H31C H 1.1586 0.8789 0.1589 0.064 Uiso 1 1 calc R
C32 C 1.12207(17) 0.88979(12) 0.29148(10) 0.0572(6) Uani 1 1 d .
H32A H 1.1924 0.9056 0.2778 0.086 Uiso 1 1 calc R
H32B H 1.1284 0.8311 0.3033 0.086 Uiso 1 1 calc R
H32C H 1.0932 0.9174 0.3304 0.086 Uiso 1 1 calc R
C33 C 0.59452(12) 0.93930(10) 0.20040(8) 0.0285(4) Uani 1 1 d .
C34 C 0.55878(13) 0.86822(11) 0.22667(8) 0.0369(4) Uani 1 1 d .
H34 H 0.5935 0.8370 0.2633 0.044 Uiso 1 1 calc R
C35 C 0.47116(15) 0.84059(13) 0.20023(10) 0.0474(5) Uani 1 1 d .
H35 H 0.4483 0.7907 0.2186 0.057 Uiso 1 1 calc R
C36 C 0.41962(15) 0.88530(13) 0.14861(10) 0.0507(5) Uani 1 1 d U
H36 H 0.3614 0.8658 0.1309 0.061 Uiso 1 1 calc R
C37 C 0.45043(14) 0.95990(12) 0.12074(9) 0.0423(5) Uani 1 1 d U
C38 C 0.54000(13) 0.98736(11) 0.14609(8) 0.0319(4) Uani 1 1 d .
C39 C 0.56784(14) 1.06353(11) 0.11761(8) 0.0358(4) Uani 1 1 d .
H39 H 0.6270 1.0835 0.1336 0.043 Uiso 1 1 calc R
C40 C 0.51115(15) 1.10880(13) 0.06752(9) 0.0476(5) Uani 1 1 d .
H40 H 0.5319 1.1594 0.0492 0.057 Uiso 1 1 calc R
C41 C 0.42271(16) 1.08119(15) 0.04295(10) 0.0592(6) Uani 1 1 d .
H41 H 0.3835 1.1132 0.0086 0.071 Uiso 1 1 calc R
C42 C 0.39377(15) 1.00893(15) 0.06842(10) 0.0562(6) Uani 1 1 d .
H42 H 0.3345 0.9903 0.0512 0.067 Uiso 1 1 calc R
C43 C 0.81571(12) 0.96049(10) 0.12510(7) 0.0256(4) Uani 1 1 d .
C44 C 0.83944(12) 1.02042(11) 0.07612(7) 0.0310(4) Uani 1 1 d .
H44 H 0.8352 1.0744 0.0872 0.037 Uiso 1 1 calc R
C45 C 0.86971(13) 1.00367(12) 0.01023(8) 0.0374(5) Uani 1 1 d .
H45 H 0.8864 1.0460 -0.0226 0.045 Uiso 1 1 calc R
C46 C 0.87511(13) 0.92700(12) -0.00670(8) 0.0381(5) Uani 1 1 d .
H46 H 0.8953 0.9164 -0.0515 0.046 Uiso 1 1 calc R
C47 C 0.85132(13) 0.86273(11) 0.04107(8) 0.0329(4) Uani 1 1 d .
C48 C 0.82340(12) 0.87883(10) 0.10880(7) 0.0271(4) Uani 1 1 d .
C49 C 0.80790(13) 0.81193(10) 0.15640(8) 0.0327(4) Uani 1 1 d .
H49 H 0.7927 0.8205 0.2022 0.039 Uiso 1 1 calc R
C50 C 0.81433(14) 0.73545(11) 0.13796(9) 0.0398(5) Uani 1 1 d .
H50 H 0.8036 0.6917 0.1709 0.048 Uiso 1 1 calc R
C51 C 0.83658(14) 0.72064(12) 0.07066(10) 0.0463(5) Uani 1 1 d .
H51 H 0.8382 0.6676 0.0580 0.056 Uiso 1 1 calc R
C52 C 0.85581(14) 0.78262(12) 0.02386(9) 0.0444(5) Uani 1 1 d .
H52 H 0.8726 0.7720 -0.0213 0.053 Uiso 1 1 calc R
C53 C 0.33826(12) 0.50943(10) 0.24418(7) 0.0243(4) Uani 1 1 d .
C54 C 0.27676(12) 0.50209(9) 0.30145(7) 0.0239(4) Uani 1 1 d .
C55 C 0.07859(12) 0.46833(10) 0.17263(7) 0.0255(4) Uani 1 1 d .
C56 C 0.09545(13) 0.44153(10) 0.10850(7) 0.0290(4) Uani 1 1 d .
H56 H 0.1663 0.4307 0.0906 0.035 Uiso 1 1 calc R
C57 C 0.01225(13) 0.43032(10) 0.07051(8) 0.0323(4) Uani 1 1 d .
H57 H 0.0267 0.4115 0.0276 0.039 Uiso 1 1 calc R
C58 C -0.09149(13) 0.44638(11) 0.09470(8) 0.0341(4) Uani 1 1 d .
H58 H -0.1487 0.4401 0.0682 0.041 Uiso 1 1 calc R
C59 C -0.11150(13) 0.47169(11) 0.15807(8) 0.0378(5) Uani 1 1 d .
H59 H -0.1827 0.4819 0.1755 0.045 Uiso 1 1 calc R
C60 C -0.02767(12) 0.48212(10) 0.19611(8) 0.0325(4) Uani 1 1 d .
H60 H -0.0430 0.4992 0.2396 0.039 Uiso 1 1 calc R
C61 C 0.31828(12) 0.49998(10) 0.12093(7) 0.0236(4) Uani 1 1 d .
C62 C 0.37190(12) 0.42826(10) 0.09932(7) 0.0257(4) Uani 1 1 d .
C63 C 0.39724(12) 0.42575(10) 0.03107(8) 0.0302(4) Uani 1 1 d .
H63 H 0.4321 0.3771 0.0154 0.036 Uiso 1 1 calc R
C64 C 0.37233(12) 0.49322(11) -0.01437(8) 0.0314(4) Uani 1 1 d .
H64 H 0.3889 0.4904 -0.0609 0.038 Uiso 1 1 calc R
C65 C 0.32349(12) 0.56426(11) 0.00815(7) 0.0281(4) Uani 1 1 d .
H65 H 0.3086 0.6106 -0.0232 0.034 Uiso 1 1 calc R
C66 C 0.29516(12) 0.57010(10) 0.07601(7) 0.0240(4) Uani 1 1 d .
C67 C 0.39858(13) 0.35217(10) 0.14716(8) 0.0326(4) Uani 1 1 d .
H67 H 0.3782 0.3661 0.1938 0.039 Uiso 1 1 calc R
C68 C 0.51756(13) 0.32279(11) 0.14400(9) 0.0419(5) Uani 1 1 d .
H68A H 0.5392 0.3071 0.0991 0.063 Uiso 1 1 calc R
H68B H 0.5330 0.2761 0.1774 0.063 Uiso 1 1 calc R
H68C H 0.5569 0.3664 0.1535 0.063 Uiso 1 1 calc R
C69 C 0.33403(15) 0.28505(11) 0.13312(10) 0.0511(5) Uani 1 1 d .
H69A H 0.2581 0.3025 0.1417 0.077 Uiso 1 1 calc R
H69B H 0.3560 0.2357 0.1625 0.077 Uiso 1 1 calc R
H69C H 0.3469 0.2741 0.0862 0.077 Uiso 1 1 calc R
C70 C 0.23737(12) 0.64893(10) 0.09760(8) 0.0291(4) Uani 1 1 d .
H70 H 0.2364 0.6451 0.1477 0.035 Uiso 1 1 calc R
C71 C 0.29382(14) 0.72247(10) 0.06980(8) 0.0393(4) Uani 1 1 d .
H71A H 0.3676 0.7137 0.0835 0.059 Uiso 1 1 calc R
H71B H 0.2567 0.7713 0.0875 0.059 Uiso 1 1 calc R
H71C H 0.2930 0.7291 0.0207 0.059 Uiso 1 1 calc R
C72 C 0.12140(13) 0.66323(10) 0.07664(8) 0.0357(4) Uani 1 1 d .
H72A H 0.1201 0.6681 0.0276 0.054 Uiso 1 1 calc R
H72B H 0.0856 0.7131 0.0932 0.054 Uiso 1 1 calc R
H72C H 0.0846 0.6175 0.0957 0.054 Uiso 1 1 calc R
C73 C 0.09144(12) 0.47399(10) 0.33689(7) 0.0248(4) Uani 1 1 d .
C74 C 0.03087(12) 0.54157(10) 0.36118(7) 0.0272(4) Uani 1 1 d .
C75 C -0.05379(13) 0.52870(11) 0.40709(8) 0.0338(4) Uani 1 1 d .
H75 H -0.0965 0.5737 0.4239 0.041 Uiso 1 1 calc R
C76 C -0.07638(13) 0.45115(12) 0.42843(8) 0.0360(4) Uani 1 1 d .
H76 H -0.1352 0.4433 0.4590 0.043 Uiso 1 1 calc R
C77 C -0.01374(13) 0.38549(11) 0.40543(8) 0.0329(4) Uani 1 1 d .
H77 H -0.0298 0.3326 0.4207 0.039 Uiso 1 1 calc R
C78 C 0.07279(12) 0.39446(10) 0.36020(7) 0.0272(4) Uani 1 1 d .
C79 C 0.05320(14) 0.62801(10) 0.33867(8) 0.0327(4) Uani 1 1 d .
H79 H 0.1246 0.6246 0.3145 0.039 Uiso 1 1 calc R
C80 C -0.02856(15) 0.67129(11) 0.28910(9) 0.0471(5) Uani 1 1 d .
H80A H -0.0226 0.6434 0.2484 0.071 Uiso 1 1 calc R
H80B H -0.0148 0.7274 0.2775 0.071 Uiso 1 1 calc R
H80C H -0.1004 0.6707 0.3098 0.071 Uiso 1 1 calc R
C81 C 0.05850(15) 0.67629(11) 0.39857(8) 0.0425(5) Uani 1 1 d .
H81A H -0.0111 0.6820 0.4227 0.064 Uiso 1 1 calc R
H81B H 0.0778 0.7300 0.3825 0.064 Uiso 1 1 calc R
H81C H 0.1121 0.6477 0.4288 0.064 Uiso 1 1 calc R
C82 C 0.14229(14) 0.32072(10) 0.33819(8) 0.0335(4) Uani 1 1 d .
H82 H 0.2091 0.3388 0.3161 0.040 Uiso 1 1 calc R
C83 C 0.08914(16) 0.27983(11) 0.28736(9) 0.0499(5) Uani 1 1 d .
H83A H 0.0238 0.2609 0.3080 0.075 Uiso 1 1 calc R
H83B H 0.1378 0.2337 0.2733 0.075 Uiso 1 1 calc R
H83C H 0.0717 0.3187 0.2482 0.075 Uiso 1 1 calc R
C84 C 0.17354(14) 0.25802(11) 0.39768(8) 0.0420(5) Uani 1 1 d .
H84A H 0.2070 0.2838 0.4309 0.063 Uiso 1 1 calc R
H84B H 0.2238 0.2137 0.3818 0.063 Uiso 1 1 calc R
H84C H 0.1098 0.2365 0.4183 0.063 Uiso 1 1 calc R
C85 C 0.45035(12) 0.52689(10) 0.23800(7) 0.0255(4) Uani 1 1 d .
C86 C 0.47618(13) 0.59551(10) 0.19956(8) 0.0312(4) Uani 1 1 d .
H86 H 0.4240 0.6272 0.1725 0.037 Uiso 1 1 calc R
C87 C 0.57819(13) 0.61971(11) 0.19951(8) 0.0358(4) Uani 1 1 d .
H87 H 0.5945 0.6667 0.1720 0.043 Uiso 1 1 calc R
C88 C 0.65342(13) 0.57589(11) 0.23881(8) 0.0353(4) Uani 1 1 d .
H88 H 0.7205 0.5946 0.2407 0.042 Uiso 1 1 calc R
C89 C 0.63321(12) 0.50282(10) 0.27690(7) 0.0279(4) Uani 1 1 d .
C90 C 0.53078(12) 0.47675(10) 0.27559(7) 0.0255(4) Uani 1 1 d .
C91 C 0.51576(13) 0.40064(10) 0.31101(7) 0.0284(4) Uani 1 1 d .
H91 H 0.4488 0.3814 0.3106 0.034 Uiso 1 1 calc R
C92 C 0.59572(13) 0.35465(11) 0.34559(8) 0.0313(4) Uani 1 1 d .
H92 H 0.5840 0.3034 0.3679 0.038 Uiso 1 1 calc R
C93 C 0.69527(13) 0.38195(11) 0.34864(8) 0.0342(4) Uani 1 1 d .
H93 H 0.7495 0.3502 0.3741 0.041 Uiso 1 1 calc R
C94 C 0.71323(13) 0.45446(11) 0.31468(8) 0.0327(4) Uani 1 1 d .
H94 H 0.7806 0.4727 0.3165 0.039 Uiso 1 1 calc R
C95 C 0.30494(12) 0.51085(10) 0.37062(7) 0.0251(4) Uani 1 1 d .
C96 C 0.30308(12) 0.44640(10) 0.41951(7) 0.0285(4) Uani 1 1 d .
H96 H 0.2803 0.3979 0.4087 0.034 Uiso 1 1 calc R
C97 C 0.33417(12) 0.45070(11) 0.48529(8) 0.0311(4) Uani 1 1 d .
H97 H 0.3304 0.4060 0.5184 0.037 Uiso 1 1 calc R
C98 C 0.36952(13) 0.51921(11) 0.50095(8) 0.0328(4) Uani 1 1 d .
H98 H 0.3928 0.5212 0.5447 0.039 Uiso 1 1 calc R
C99 C 0.37207(12) 0.58739(11) 0.45301(8) 0.0303(4) Uani 1 1 d .
C100 C 0.33798(12) 0.58426(10) 0.38690(7) 0.0265(4) Uani 1 1 d .
C101 C 0.33619(13) 0.65557(10) 0.34158(8) 0.0334(4) Uani 1 1 d .
H101 H 0.3122 0.6554 0.2977 0.040 Uiso 1 1 calc R
C102 C 0.36808(14) 0.72438(11) 0.35947(9) 0.0416(5) Uani 1 1 d .
H102 H 0.3645 0.7717 0.3285 0.050 Uiso 1 1 calc R
C103 C 0.40634(15) 0.72577(12) 0.42372(9) 0.0453(5) Uani 1 1 d .
H103 H 0.4310 0.7732 0.4353 0.054 Uiso 1 1 calc R
C104 C 0.40790(14) 0.65917(12) 0.46906(9) 0.0410(5) Uani 1 1 d .
H104 H 0.4335 0.6607 0.5123 0.049 Uiso 1 1 calc R

loop_
_atom_site_aniso_label
_atom_site_aniso_U_11
_atom_site_aniso_U_22
_atom_site_aniso_U_33
_atom_site_aniso_U_23
_atom_site_aniso_U_13
_atom_site_aniso_U_12
B1 0.0250(10) 0.0323(12) 0.0230(9) -0.0019(8) 0.0007(8) -0.0065(9)
B2 0.0240(10) 0.0285(11) 0.0215(9) -0.0034(8) -0.0012(7) -0.0029(8)
N1 0.0225(7) 0.0347(9) 0.0198(6) -0.0064(6) 0.0026(5) -0.0098(6)
N2 0.0208(7) 0.0318(8) 0.0207(6) -0.0037(6) -0.0012(5) -0.0089(6)
N3 0.0222(7) 0.0324(8) 0.0182(6) -0.0034(6) -0.0019(5) -0.0054(6)
N4 0.0213(7) 0.0324(8) 0.0207(6) -0.0035(6) -0.0014(5) -0.0076(6)
C1 0.0250(9) 0.0294(10) 0.0202(8) -0.0040(7) -0.0003(7) -0.0072(7)
C2 0.0248(9) 0.0272(9) 0.0222(8) -0.0034(7) -0.0016(7) -0.0069(7)
C3 0.0317(10) 0.0394(11) 0.0217(8) -0.0040(8) 0.0031(7) -0.0157(8)
C4 0.0377(11) 0.0525(13) 0.0339(9) -0.0151(9) 0.0077(8) -0.0182(10)
C5 0.0580(14) 0.0746(16) 0.0401(11) -0.0314(11) 0.0170(10) -0.0300(12)
C6 0.0650(15) 0.0951(19) 0.0345(11) -0.0304(11) 0.0070(10) -0.0464(14)
C7 0.0433(12) 0.0919(18) 0.0346(10) -0.0192(11) -0.0009(9) -0.0339(12)
C8 0.0354(10) 0.0630(14) 0.0252(9) -0.0107(9) 0.0012(8) -0.0196(10)
C9 0.0235(9) 0.0305(10) 0.0235(8) -0.0070(7) 0.0033(7) -0.0115(7)
C10 0.0331(10) 0.0323(10) 0.0249(8) -0.0066(8) 0.0003(7) -0.0092(8)
C11 0.0479(12) 0.0351(11) 0.0263(9) -0.0053(8) 0.0043(8) -0.0143(9)
C12 0.0421(11) 0.0434(12) 0.0327(10) -0.0121(9) 0.0147(8) -0.0198(10)
C13 0.0263(9) 0.0406(11) 0.0388(10) -0.0160(9) 0.0079(8) -0.0099(8)
C14 0.0239(9) 0.0291(10) 0.0295(9) -0.0101(8) 0.0020(7) -0.0095(7)
C15 0.0395(11) 0.0435(12) 0.0345(10) 0.0055(9) -0.0013(8) 0.0015(9)
C16 0.0641(15) 0.0488(14) 0.0594(14) -0.0104(11) -0.0068(11) 0.0093(11)
C17 0.0535(14) 0.0592(15) 0.0608(14) 0.0155(12) -0.0210(11) -0.0101(11)
C18 0.0309(10) 0.0271(10) 0.0411(10) -0.0074(8) -0.0020(8) -0.0043(8)
C19 0.0350(11) 0.0459(13) 0.0492(11) -0.0045(10) -0.0078(9) -0.0018(9)
C20 0.0614(14) 0.0344(12) 0.0613(13) -0.0095(10) -0.0095(11) -0.0038(10)
C21 0.0213(8) 0.0307(10) 0.0163(7) -0.0034(7) -0.0001(6) -0.0088(7)
C22 0.0223(8) 0.0319(10) 0.0184(7) -0.0038(7) -0.0018(6) -0.0051(7)
C23 0.0322(9) 0.0278(10) 0.0210(8) -0.0032(7) 0.0003(7) -0.0100(8)
C24 0.0240(9) 0.0370(11) 0.0264(8) -0.0073(8) 0.0020(7) -0.0124(8)
C25 0.0215(9) 0.0362(11) 0.0259(8) -0.0052(8) -0.0011(7) -0.0030(7)
C26 0.0246(9) 0.0300(10) 0.0196(8) -0.0029(7) -0.0008(6) -0.0057(7)
C27 0.0271(9) 0.0302(10) 0.0334(9) -0.0035(8) -0.0016(7) -0.0026(8)
C28 0.0372(11) 0.0405(12) 0.0410(10) -0.0083(9) 0.0004(8) 0.0039(9)
C29 0.0470(12) 0.0387(12) 0.0379(10) -0.0023(9) -0.0126(9) 0.0049(9)
C30 0.0307(10) 0.0292(10) 0.0372(10) -0.0005(8) -0.0009(8) -0.0032(8)
C31 0.0380(11) 0.0314(11) 0.0586(12) -0.0106(9) 0.0050(9) -0.0036(9)
C32 0.0731(15) 0.0428(13) 0.0531(13) 0.0084(11) -0.0222(12) -0.0009(11)
C33 0.0233(9) 0.0375(11) 0.0273(8) -0.0114(8) 0.0041(7) -0.0092(8)
C34 0.0330(10) 0.0422(12) 0.0390(10) -0.0131(9) 0.0085(8) -0.0153(9)
C35 0.0405(12) 0.0522(14) 0.0570(13) -0.0258(11) 0.0162(10) -0.0249(10)
C36 0.0307(11) 0.0694(13) 0.0618(13) -0.0396(11) 0.0045(10) -0.0184(11)
C37 0.0257(10) 0.0622(12) 0.0441(11) -0.0294(9) -0.0022(8) -0.0044(9)
C38 0.0238(9) 0.0435(11) 0.0309(9) -0.0160(8) -0.0013(7) -0.0039(8)
C39 0.0321(10) 0.0454(12) 0.0309(9) -0.0114(9) -0.0058(8) 0.0004(9)
C40 0.0463(12) 0.0550(14) 0.0397(11) -0.0106(10) -0.0108(9) 0.0084(10)
C41 0.0492(13) 0.0783(18) 0.0487(13) -0.0229(12) -0.0219(11) 0.0194(12)
C42 0.0315(11) 0.0883(18) 0.0542(13) -0.0389(13) -0.0170(10) 0.0059(11)
C43 0.0202(8) 0.0373(11) 0.0211(8) -0.0049(7) -0.0021(6) -0.0083(7)
C44 0.0294(9) 0.0407(11) 0.0251(8) -0.0043(8) -0.0023(7) -0.0118(8)
C45 0.0363(10) 0.0541(13) 0.0232(8) 0.0011(9) -0.0020(8) -0.0151(9)
C46 0.0341(10) 0.0616(14) 0.0203(8) -0.0084(9) -0.0011(7) -0.0097(10)
C47 0.0247(9) 0.0459(12) 0.0307(9) -0.0145(9) -0.0019(7) -0.0047(8)
C48 0.0186(8) 0.0377(11) 0.0264(8) -0.0074(8) -0.0009(7) -0.0056(7)
C49 0.0293(10) 0.0370(11) 0.0332(9) -0.0082(8) 0.0018(7) -0.0069(8)
C50 0.0352(11) 0.0358(12) 0.0486(11) -0.0061(9) 0.0016(9) -0.0056(9)
C51 0.0414(12) 0.0423(13) 0.0588(13) -0.0234(11) 0.0007(10) -0.0047(10)
C52 0.0399(11) 0.0561(14) 0.0402(11) -0.0225(10) -0.0017(9) -0.0029(10)
C53 0.0224(8) 0.0280(10) 0.0234(8) -0.0031(7) -0.0049(6) -0.0045(7)
C54 0.0234(8) 0.0270(9) 0.0226(8) -0.0027(7) -0.0040(7) -0.0062(7)
C55 0.0253(9) 0.0300(10) 0.0217(8) -0.0003(7) -0.0007(7) -0.0081(7)
C56 0.0248(9) 0.0369(11) 0.0268(8) -0.0042(8) -0.0001(7) -0.0089(8)
C57 0.0338(10) 0.0397(11) 0.0261(9) -0.0066(8) -0.0034(7) -0.0112(8)
C58 0.0280(10) 0.0446(12) 0.0325(9) -0.0063(9) -0.0094(8) -0.0095(8)
C59 0.0225(9) 0.0583(13) 0.0352(10) -0.0118(9) -0.0015(8) -0.0089(9)
C60 0.0267(9) 0.0466(12) 0.0260(8) -0.0078(8) -0.0007(7) -0.0082(8)
C61 0.0207(8) 0.0308(10) 0.0209(8) -0.0037(7) -0.0012(6) -0.0078(7)
C62 0.0211(8) 0.0292(10) 0.0279(8) -0.0048(7) 0.0005(7) -0.0065(7)
C63 0.0246(9) 0.0344(11) 0.0328(9) -0.0116(8) 0.0022(7) -0.0032(8)
C64 0.0271(9) 0.0449(12) 0.0236(8) -0.0080(8) 0.0015(7) -0.0069(8)
C65 0.0261(9) 0.0357(11) 0.0230(8) 0.0014(8) -0.0035(7) -0.0085(8)
C66 0.0206(8) 0.0287(10) 0.0247(8) -0.0050(7) -0.0033(6) -0.0076(7)
C67 0.0314(10) 0.0306(10) 0.0349(9) -0.0020(8) 0.0008(8) -0.0028(8)
C68 0.0369(11) 0.0408(12) 0.0461(11) -0.0008(9) -0.0066(9) 0.0014(9)
C69 0.0448(12) 0.0343(12) 0.0734(14) 0.0029(11) -0.0072(11) -0.0075(10)
C70 0.0315(9) 0.0308(10) 0.0258(8) -0.0051(7) -0.0055(7) -0.0035(8)
C71 0.0436(11) 0.0326(11) 0.0438(11) -0.0043(9) -0.0114(9) -0.0084(9)
C72 0.0339(10) 0.0339(11) 0.0403(10) -0.0080(8) -0.0071(8) -0.0024(8)
C73 0.0218(8) 0.0359(10) 0.0176(7) -0.0008(7) -0.0027(6) -0.0074(7)
C74 0.0237(9) 0.0367(11) 0.0211(8) -0.0014(7) -0.0048(7) -0.0036(8)
C75 0.0265(9) 0.0454(12) 0.0279(9) -0.0025(8) 0.0010(7) -0.0006(8)
C76 0.0268(10) 0.0537(13) 0.0267(9) 0.0014(9) 0.0024(7) -0.0090(9)
C77 0.0296(10) 0.0416(12) 0.0285(9) 0.0036(8) -0.0026(7) -0.0139(9)
C78 0.0252(9) 0.0358(11) 0.0224(8) -0.0033(7) -0.0054(7) -0.0076(8)
C79 0.0338(10) 0.0342(11) 0.0281(9) -0.0022(8) 0.0020(7) -0.0002(8)
C80 0.0544(13) 0.0451(13) 0.0386(11) 0.0049(10) -0.0097(9) 0.0012(10)
C81 0.0479(12) 0.0400(12) 0.0389(10) -0.0057(9) -0.0006(9) -0.0028(9)
C82 0.0359(10) 0.0352(11) 0.0313(9) -0.0048(8) -0.0007(8) -0.0104(8)
C83 0.0699(15) 0.0421(13) 0.0424(11) -0.0105(10) -0.0113(10) -0.0150(11)
C84 0.0464(12) 0.0356(11) 0.0448(11) -0.0015(9) -0.0117(9) -0.0061(9)
C85 0.0229(9) 0.0324(10) 0.0225(8) -0.0064(7) -0.0003(7) -0.0064(7)
C86 0.0272(9) 0.0363(11) 0.0305(9) -0.0019(8) -0.0029(7) -0.0057(8)
C87 0.0292(10) 0.0393(11) 0.0392(10) 0.0000(9) 0.0021(8) -0.0103(8)
C88 0.0247(9) 0.0439(12) 0.0395(10) -0.0070(9) -0.0005(8) -0.0113(8)
C89 0.0243(9) 0.0351(10) 0.0257(8) -0.0082(8) -0.0006(7) -0.0052(8)
C90 0.0241(9) 0.0315(10) 0.0220(8) -0.0079(7) -0.0001(7) -0.0042(7)
C91 0.0296(9) 0.0339(10) 0.0242(8) -0.0099(8) -0.0031(7) -0.0069(8)
C92 0.0362(10) 0.0343(11) 0.0245(8) -0.0059(8) -0.0036(7) -0.0047(8)
C93 0.0316(10) 0.0446(12) 0.0266(9) -0.0088(8) -0.0075(7) 0.0011(8)
C94 0.0237(9) 0.0487(12) 0.0276(9) -0.0103(8) -0.0023(7) -0.0064(8)
C95 0.0207(8) 0.0332(10) 0.0223(8) -0.0049(7) -0.0006(6) -0.0056(7)
C96 0.0279(9) 0.0327(10) 0.0257(8) -0.0022(8) -0.0021(7) -0.0066(8)
C97 0.0288(9) 0.0411(11) 0.0222(8) -0.0011(8) -0.0003(7) -0.0028(8)
C98 0.0290(9) 0.0485(12) 0.0220(8) -0.0104(8) -0.0023(7) -0.0031(8)
C99 0.0244(9) 0.0402(11) 0.0281(9) -0.0121(8) 0.0004(7) -0.0043(8)
C100 0.0221(8) 0.0320(10) 0.0256(8) -0.0049(8) 0.0018(7) -0.0040(7)
C101 0.0331(10) 0.0367(11) 0.0314(9) -0.0059(8) 0.0026(8) -0.0075(8)
C102 0.0489(12) 0.0347(12) 0.0424(11) -0.0070(9) 0.0053(9) -0.0104(9)
C103 0.0493(12) 0.0403(12) 0.0518(12) -0.0199(10) 0.0060(10) -0.0169(10)
C104 0.0388(11) 0.0520(13) 0.0369(10) -0.0194(10) -0.0007(8) -0.0116(10)

loop_
_atom_type_symbol
_atom_type_description
_atom_type_scat_dispersion_real
_atom_type_scat_dispersion_imag
_atom_type_scat_source
C C 0.0033 0.0016 'International Tables Vol C Tables 4.2.6.8 and 6.1.1.4'
H H 0.0000 0.0000 'International Tables Vol C Tables 4.2.6.8 and 6.1.1.4'
B B 0.0013 0.0007 'International Tables Vol C Tables 4.2.6.8 and 6.1.1.4'
N N 0.0061 0.0033 'International Tables Vol C Tables 4.2.6.8 and 6.1.1.4'

loop_
_geom_angle_atom_site_label_1
_geom_angle_atom_site_label_2
_geom_angle_atom_site_label_3
_geom_angle
N2 B1 N1 104.81(14)
N2 B1 C3 126.97(14)
N1 B1 C3 128.21(14)
N3 B2 N4 103.95(13)
N3 B2 C55 127.61(14)
N4 B2 C55 128.44(13)
C1 N1 B1 108.57(12)
C1 N1 C9 122.48(11)
B1 N1 C9 128.07(12)
C2 N2 B1 108.59(12)
C2 N2 C21 123.82(12)
B1 N2 C21 126.94(13)
C53 N3 B2 109.38(12)
C53 N3 C61 124.21(12)
B2 N3 C61 126.19(13)
C54 N4 B2 108.99(12)
C54 N4 C73 122.18(12)
B2 N4 C73 128.83(12)
C2 C1 N1 108.87(13)
C2 C1 C33 127.35(13)
N1 C1 C33 123.36(12)
C1 C2 N2 109.13(13)
C1 C2 C43 127.03(14)
N2 C2 C43 123.83(12)
C4 C3 C8 116.36(15)
C4 C3 B1 121.70(15)
C8 C3 B1 121.93(15)
C5 C4 C3 121.76(18)
C5 C4 H4 119.1
C3 C4 H4 119.1
C6 C5 C4 120.20(19)
C6 C5 H5 119.9
C4 C5 H5 119.9
C7 C6 C5 119.50(18)
C7 C6 H6 120.2
C5 C6 H6 120.2
C6 C7 C8 119.92(19)
C6 C7 H7 120.0
C8 C7 H7 120.0
C7 C8 C3 122.24(18)
C7 C8 H8 118.9
C3 C8 H8 118.9
C14 C9 C10 121.44(13)
C14 C9 N1 120.21(14)
C10 C9 N1 118.34(14)
C11 C10 C9 117.89(16)
C11 C10 C15 118.42(15)
C9 C10 C15 123.68(14)
C12 C11 C10 121.10(16)
C12 C11 H11 119.5
C10 C11 H11 119.5
C13 C12 C11 120.14(15)
C13 C12 H12 119.9
C11 C12 H12 119.9
C12 C13 C14 121.12(17)
C12 C13 H13 119.4
C14 C13 H13 119.4
C13 C14 C9 118.24(15)
C13 C14 C18 118.99(15)
C9 C14 C18 122.77(13)
C10 C15 C16 111.50(15)
C10 C15 C17 111.41(17)
C16 C15 C17 110.60(16)
C10 C15 H15 107.7
C16 C15 H15 107.7
C17 C15 H15 107.7
C15 C16 H16A 109.5
C15 C16 H16B 109.5
H16A C16 H16B 109.5
C15 C16 H16C 109.5
H16A C16 H16C 109.5
H16B C16 H16C 109.5
C15 C17 H17A 109.5
C15 C17 H17B 109.5
H17A C17 H17B 109.5
C15 C17 H17C 109.5
H17A C17 H17C 109.5
H17B C17 H17C 109.5
C14 C18 C20 111.72(14)
C14 C18 C19 110.89(13)
C20 C18 C19 110.58(15)
C14 C18 H18 107.8
C20 C18 H18 107.8
C19 C18 H18 107.8
C18 C19 H19A 109.5
C18 C19 H19B 109.5
H19A C19 H19B 109.5
C18 C19 H19C 109.5
H19A C19 H19C 109.5
H19B C19 H19C 109.5
C18 C20 H20A 109.5
C18 C20 H20B 109.5
H20A C20 H20B 109.5
C18 C20 H20C 109.5
H20A C20 H20C 109.5
H20B C20 H20C 109.5
C26 C21 C22 121.79(13)
C26 C21 N2 120.09(14)
C22 C21 N2 118.09(14)
C23 C22 C21 117.68(15)
C23 C22 C27 119.42(15)
C21 C22 C27 122.91(13)
C24 C23 C22 121.37(15)
C24 C23 H23 119.3
C22 C23 H23 119.3
C25 C24 C23 119.78(14)
C25 C24 H24 120.1
C23 C24 H24 120.1
C24 C25 C26 121.43(16)
C24 C25 H25 119.3
C26 C25 H25 119.3
C25 C26 C21 117.91(15)
C25 C26 C30 119.26(15)
C21 C26 C30 122.84(13)
C22 C27 C28 112.10(14)
C22 C27 C29 112.00(13)
C28 C27 C29 109.03(14)
C22 C27 H27 107.8
C28 C27 H27 107.8
C29 C27 H27 107.8
C27 C28 H28A 109.5
C27 C28 H28B 109.5
H28A C28 H28B 109.5
C27 C28 H28C 109.5
H28A C28 H28C 109.5
H28B C28 H28C 109.5
C27 C29 H29A 109.5
C27 C29 H29B 109.5
H29A C29 H29B 109.5
C27 C29 H29C 109.5
H29A C29 H29C 109.5
H29B C29 H29C 109.5
C26 C30 C31 110.69(13)
C26 C30 C32 111.53(14)
C31 C30 C32 109.83(16)
C26 C30 H30 108.2
C31 C30 H30 108.2
C32 C30 H30 108.2
C30 C31 H31A 109.5
C30 C31 H31B 109.5
H31A C31 H31B 109.5
C30 C31 H31C 109.5
H31A C31 H31C 109.5
H31B C31 H31C 109.5
C30 C32 H32A 109.5
C30 C32 H32B 109.5
H32A C32 H32B 109.5
C30 C32 H32C 109.5
H32A C32 H32C 109.5
H32B C32 H32C 109.5
C34 C33 C38 119.17(15)
C34 C33 C1 121.40(15)
C38 C33 C1 119.42(14)
C33 C34 C35 121.20(18)
C33 C34 H34 119.4
C35 C34 H34 119.4
C36 C35 C34 120.03(17)
C36 C35 H35 120.0
C34 C35 H35 120.0
C35 C36 C37 121.52(17)
C35 C36 H36 119.2
C37 C36 H36 119.2
C36 C37 C38 118.81(18)
C36 C37 C42 121.84(18)
C38 C37 C42 119.34(18)
C39 C38 C37 117.35(17)
C39 C38 C33 123.38(14)
C37 C38 C33 119.22(16)
C40 C39 C38 121.46(17)
C40 C39 H39 119.3
C38 C39 H39 119.3
C39 C40 C41 120.72(19)
C39 C40 H40 119.6
C41 C40 H40 119.6
C42 C41 C40 119.8(2)
C42 C41 H41 120.1
C40 C41 H41 120.1
C41 C42 C37 121.37(18)
C41 C42 H42 119.3
C37 C42 H42 119.3
C44 C43 C48 119.33(14)
C44 C43 C2 120.01(15)
C48 C43 C2 120.64(13)
C43 C44 C45 121.58(17)
C43 C44 H44 119.2
C45 C44 H44 119.2
C46 C45 C44 120.06(16)
C46 C45 H45 120.0
C44 C45 H45 120.0
C45 C46 C47 121.25(16)
C45 C46 H46 119.4
C47 C46 H46 119.4
C46 C47 C52 121.75(16)
C46 C47 C48 119.06(16)
C52 C47 C48 119.18(16)
C49 C48 C47 117.48(16)
C49 C48 C43 123.84(14)
C47 C48 C43 118.66(15)
C50 C49 C48 121.46(16)
C50 C49 H49 119.3
C48 C49 H49 119.3
C49 C50 C51 120.72(17)
C49 C50 H50 119.6
C51 C50 H50 119.6
C52 C51 C50 119.68(18)
C52 C51 H51 120.2
C50 C51 H51 120.2
C51 C52 C47 121.35(17)
C51 C52 H52 119.3
C47 C52 H52 119.3
C54 C53 N3 108.66(13)
C54 C53 C85 126.58(14)
N3 C53 C85 124.73(13)
C53 C54 N4 109.00(13)
C53 C54 C95 128.07(13)
N4 C54 C95 122.92(12)
C60 C55 C56 115.80(14)
C60 C55 B2 122.19(14)
C56 C55 B2 122.00(14)
C57 C56 C55 122.22(15)
C57 C56 H56 118.9
C55 C56 H56 118.9
C58 C57 C56 120.29(15)
C58 C57 H57 119.9
C56 C57 H57 119.9
C57 C58 C59 119.31(15)
C57 C58 H58 120.3
C59 C58 H58 120.3
C58 C59 C60 120.07(15)
C58 C59 H59 120.0
C60 C59 H59 120.0
C59 C60 C55 122.28(15)
C59 C60 H60 118.9
C55 C60 H60 118.9
C62 C61 C66 121.61(14)
C62 C61 N3 119.19(14)
C66 C61 N3 118.96(14)
C63 C62 C61 118.44(15)
C63 C62 C67 119.10(15)
C61 C62 C67 122.40(14)
C64 C63 C62 120.94(16)
C64 C63 H63 119.5
C62 C63 H63 119.5
C65 C64 C63 119.78(15)
C65 C64 H64 120.1
C63 C64 H64 120.1
C64 C65 C66 121.77(16)
C64 C65 H65 119.1
C66 C65 H65 119.1
C65 C66 C61 117.35(15)
C65 C66 C70 119.49(15)
C61 C66 C70 123.10(14)
C62 C67 C68 111.29(13)
C62 C67 C69 111.10(14)
C68 C67 C69 110.97(15)
C62 C67 H67 107.8
C68 C67 H67 107.8
C69 C67 H67 107.8
C67 C68 H68A 109.5
C67 C68 H68B 109.5
H68A C68 H68B 109.5
C67 C68 H68C 109.5
H68A C68 H68C 109.5
H68B C68 H68C 109.5
C67 C69 H69A 109.5
C67 C69 H69B 109.5
H69A C69 H69B 109.5
C67 C69 H69C 109.5
H69A C69 H69C 109.5
H69B C69 H69C 109.5
C66 C70 C72 111.64(13)
C66 C70 C71 112.33(13)
C72 C70 C71 109.33(13)
C66 C70 H70 107.8
C72 C70 H70 107.8
C71 C70 H70 107.8
C70 C71 H71A 109.5
C70 C71 H71B 109.5
H71A C71 H71B 109.5
C70 C71 H71C 109.5
H71A C71 H71C 109.5
H71B C71 H71C 109.5
C70 C72 H72A 109.5
C70 C72 H72B 109.5
H72A C72 H72B 109.5
C70 C72 H72C 109.5
H72A C72 H72C 109.5
H72B C72 H72C 109.5
C74 C73 C78 121.90(14)
C74 C73 N4 119.27(14)
C78 C73 N4 118.82(15)
C75 C74 C73 118.09(15)
C75 C74 C79 119.38(15)
C73 C74 C79 122.52(14)
C76 C75 C74 120.87(17)
C76 C75 H75 119.6
C74 C75 H75 119.6
C77 C76 C75 120.02(15)
C77 C76 H76 120.0
C75 C76 H76 120.0
C76 C77 C78 121.75(16)
C76 C77 H77 119.1
C78 C77 H77 119.1
C77 C78 C73 117.24(16)
C77 C78 C82 120.15(15)
C73 C78 C82 122.61(14)
C74 C79 C81 111.67(13)
C74 C79 C80 111.20(14)
C81 C79 C80 111.41(15)
C74 C79 H79 107.4
C81 C79 H79 107.4
C80 C79 H79 107.4
C79 C80 H80A 109.5
C79 C80 H80B 109.5
H80A C80 H80B 109.5
C79 C80 H80C 109.5
H80A C80 H80C 109.5
H80B C80 H80C 109.5
C79 C81 H81A 109.5
C79 C81 H81B 109.5
H81A C81 H81B 109.5
C79 C81 H81C 109.5
H81A C81 H81C 109.5
H81B C81 H81C 109.5
C78 C82 C83 112.19(15)
C78 C82 C84 112.11(14)
C83 C82 C84 108.76(14)
C78 C82 H82 107.9
C83 C82 H82 107.9
C84 C82 H82 107.9
C82 C83 H83A 109.5
C82 C83 H83B 109.5
H83A C83 H83B 109.5
C82 C83 H83C 109.5
H83A C83 H83C 109.5
H83B C83 H83C 109.5
C82 C84 H84A 109.5
C82 C84 H84B 109.5
H84A C84 H84B 109.5
C82 C84 H84C 109.5
H84A C84 H84C 109.5
H84B C84 H84C 109.5
C86 C85 C90 119.14(14)
C86 C85 C53 119.89(15)
C90 C85 C53 120.78(14)
C85 C86 C87 121.49(17)
C85 C86 H86 119.3
C87 C86 H86 119.3
C88 C87 C86 120.10(16)
C88 C87 H87 120.0
C86 C87 H87 120.0
C87 C88 C89 120.94(15)
C87 C88 H88 119.5
C89 C88 H88 119.5
C88 C89 C94 121.22(15)
C88 C89 C90 119.09(16)
C94 C89 C90 119.67(15)
C91 C90 C89 117.38(15)
C91 C90 C85 123.63(14)
C89 C90 C85 118.97(14)
C92 C91 C90 121.29(15)
C92 C91 H91 119.4
C90 C91 H91 119.4
C91 C92 C93 121.06(16)
C91 C92 H92 119.5
C93 C92 H92 119.5
C94 C93 C92 119.42(17)
C94 C93 H93 120.3
C92 C93 H93 120.3
C93 C94 C89 121.12(15)
C93 C94 H94 119.4
C89 C94 H94 119.4
C96 C95 C100 119.29(14)
C96 C95 C54 119.71(14)
C100 C95 C54 120.96(14)
C95 C96 C97 121.68(15)
C95 C96 H96 119.2
C97 C96 H96 119.2
C98 C97 C96 119.73(16)
C98 C97 H97 120.1
C96 C97 H97 120.1
C97 C98 C99 120.96(15)
C97 C98 H98 119.5
C99 C98 H98 119.5
C98 C99 C104 121.32(15)
C98 C99 C100 119.59(15)
C104 C99 C100 119.10(16)
C101 C100 C95 123.66(14)
C101 C100 C99 117.64(15)
C95 C100 C99 118.68(14)
C102 C101 C100 121.58(16)
C102 C101 H101 119.2
C100 C101 H101 119.2
C101 C102 C103 120.38(18)
C101 C102 H102 119.8
C103 C102 H102 119.8
C104 C103 C102 119.96(17)
C104 C103 H103 120.0
C102 C103 H103 120.0
C103 C104 C99 121.22(17)
C103 C104 H104 119.4
C99 C104 H104 119.4

loop_
_geom_bond_atom_site_label_1
_geom_bond_atom_site_label_2
_geom_bond_distance
B1 N2 1.436(2)
B1 N1 1.438(2)
B1 C3 1.563(2)
B2 N3 1.436(2)
B2 N4 1.443(2)
B2 C55 1.566(2)
N1 C1 1.4224(18)
N1 C9 1.4429(17)
N2 C2 1.4198(18)
N2 C21 1.4486(17)
N3 C53 1.4153(18)
N3 C61 1.4453(18)
N4 C54 1.4147(18)
N4 C73 1.4482(17)
C1 C2 1.3515(19)
C1 C33 1.485(2)
C2 C43 1.483(2)
C3 C4 1.395(2)
C3 C8 1.400(2)
C4 C5 1.394(2)
C4 H4 0.9500
C5 C6 1.381(3)
C5 H5 0.9500
C6 C7 1.379(3)
C6 H6 0.9500
C7 C8 1.388(2)
C7 H7 0.9500
C8 H8 0.9500
C9 C14 1.401(2)
C9 C10 1.407(2)
C10 C11 1.395(2)
C10 C15 1.516(2)
C11 C12 1.381(2)
C11 H11 0.9500
C12 C13 1.378(2)
C12 H12 0.9500
C13 C14 1.392(2)
C13 H13 0.9500
C14 C18 1.512(2)
C15 C16 1.531(2)
C15 C17 1.536(2)
C15 H15 1.0000
C16 H16A 0.9800
C16 H16B 0.9800
C16 H16C 0.9800
C17 H17A 0.9800
C17 H17B 0.9800
C17 H17C 0.9800
C18 C20 1.535(2)
C18 C19 1.538(2)
C18 H18 1.0000
C19 H19A 0.9800
C19 H19B 0.9800
C19 H19C 0.9800
C20 H20A 0.9800
C20 H20B 0.9800
C20 H20C 0.9800
C21 C26 1.399(2)
C21 C22 1.407(2)
C22 C23 1.391(2)
C22 C27 1.517(2)
C23 C24 1.385(2)
C23 H23 0.9500
C24 C25 1.377(2)
C24 H24 0.9500
C25 C26 1.393(2)
C25 H25 0.9500
C26 C30 1.522(2)
C27 C28 1.526(2)
C27 C29 1.539(2)
C27 H27 1.0000
C28 H28A 0.9800
C28 H28B 0.9800
C28 H28C 0.9800
C29 H29A 0.9800
C29 H29B 0.9800
C29 H29C 0.9800
C30 C31 1.528(2)
C30 C32 1.536(2)
C30 H30 1.0000
C31 H31A 0.9800
C31 H31B 0.9800
C31 H31C 0.9800
C32 H32A 0.9800
C32 H32B 0.9800
C32 H32C 0.9800
C33 C34 1.372(2)
C33 C38 1.437(2)
C34 C35 1.414(2)
C34 H34 0.9500
C35 C36 1.358(3)
C35 H35 0.9500
C36 C37 1.407(3)
C36 H36 0.9500
C37 C38 1.424(2)
C37 C42 1.428(3)
C38 C39 1.421(2)
C39 C40 1.371(2)
C39 H39 0.9500
C40 C41 1.406(3)
C40 H40 0.9500
C41 C42 1.351(3)
C41 H41 0.9500
C42 H42 0.9500
C43 C44 1.376(2)
C43 C48 1.432(2)
C44 C45 1.403(2)
C44 H44 0.9500
C45 C46 1.358(2)
C45 H45 0.9500
C46 C47 1.413(2)
C46 H46 0.9500
C47 C52 1.417(2)
C47 C48 1.430(2)
C48 C49 1.418(2)
C49 C50 1.365(2)
C49 H49 0.9500
C50 C51 1.406(2)
C50 H50 0.9500
C51 C52 1.359(2)
C51 H51 0.9500
C52 H52 0.9500
C53 C54 1.3536(19)
C53 C85 1.486(2)
C54 C95 1.483(2)
C55 C60 1.399(2)
C55 C56 1.406(2)
C56 C57 1.385(2)
C56 H56 0.9500
C57 C58 1.378(2)
C57 H57 0.9500
C58 C59 1.384(2)
C58 H58 0.9500
C59 C60 1.388(2)
C59 H59 0.9500
C60 H60 0.9500
C61 C62 1.399(2)
C61 C66 1.410(2)
C62 C63 1.393(2)
C62 C67 1.523(2)
C63 C64 1.387(2)
C63 H63 0.9500
C64 C65 1.377(2)
C64 H64 0.9500
C65 C66 1.399(2)
C65 H65 0.9500
C66 C70 1.517(2)
C67 C68 1.525(2)
C67 C69 1.538(2)
C67 H67 1.0000
C68 H68A 0.9800
C68 H68B 0.9800
C68 H68C 0.9800
C69 H69A 0.9800
C69 H69B 0.9800
C69 H69C 0.9800
C70 C72 1.537(2)
C70 C71 1.543(2)
C70 H70 1.0000
C71 H71A 0.9800
C71 H71B 0.9800
C71 H71C 0.9800
C72 H72A 0.9800
C72 H72B 0.9800
C72 H72C 0.9800
C73 C74 1.399(2)
C73 C78 1.409(2)
C74 C75 1.396(2)
C74 C79 1.528(2)
C75 C76 1.385(2)
C75 H75 0.9500
C76 C77 1.375(2)
C76 H76 0.9500
C77 C78 1.395(2)
C77 H77 0.9500
C78 C82 1.511(2)
C79 C81 1.532(2)
C79 C80 1.536(2)
C79 H79 1.0000
C80 H80A 0.9800
C80 H80B 0.9800
C80 H80C 0.9800
C81 H81A 0.9800
C81 H81B 0.9800
C81 H81C 0.9800
C82 C83 1.527(2)
C82 C84 1.536(2)
C82 H82 1.0000
C83 H83A 0.9800
C83 H83B 0.9800
C83 H83C 0.9800
C84 H84A 0.9800
C84 H84B 0.9800
C84 H84C 0.9800
C85 C86 1.379(2)
C85 C90 1.429(2)
C86 C87 1.408(2)
C86 H86 0.9500
C87 C88 1.360(2)
C87 H87 0.9500
C88 C89 1.416(2)
C88 H88 0.9500
C89 C94 1.415(2)
C89 C90 1.429(2)
C90 C91 1.421(2)
C91 C92 1.366(2)
C91 H91 0.9500
C92 C93 1.408(2)
C92 H92 0.9500
C93 C94 1.366(2)
C93 H93 0.9500
C94 H94 0.9500
C95 C96 1.379(2)
C95 C100 1.429(2)
C96 C97 1.414(2)
C96 H96 0.9500
C97 C98 1.362(2)
C97 H97 0.9500
C98 C99 1.413(2)
C98 H98 0.9500
C99 C104 1.418(2)
C99 C100 1.430(2)
C100 C101 1.419(2)
C101 C102 1.364(2)
C101 H101 0.9500
C102 C103 1.410(2)
C102 H102 0.9500
C103 C104 1.359(2)
C103 H103 0.9500
C104 H104 0.9500

loop_
_geom_torsion_atom_site_label_1
_geom_torsion_atom_site_label_2
_geom_torsion_atom_site_label_3
_geom_torsion_atom_site_label_4
_geom_torsion
N2 B1 N1 C1 -0.97(19)
C3 B1 N1 C1 179.33(17)
N2 B1 N1 C9 168.36(14)
C3 B1 N1 C9 -11.3(3)
N1 B1 N2 C2 0.04(18)
C3 B1 N2 C2 179.74(17)
N1 B1 N2 C21 171.02(14)
C3 B1 N2 C21 -9.3(3)
N4 B2 N3 C53 1.18(18)
C55 B2 N3 C53 -179.21(16)
N4 B2 N3 C61 175.87(14)
C55 B2 N3 C61 -4.5(3)
N3 B2 N4 C54 -0.27(18)
C55 B2 N4 C54 -179.88(16)
N3 B2 N4 C73 179.52(15)
C55 B2 N4 C73 -0.1(3)
B1 N1 C1 C2 1.6(2)
C9 N1 C1 C2 -168.44(14)
B1 N1 C1 C33 -171.44(16)
C9 N1 C1 C33 18.5(2)
N1 C1 C2 N2 -1.57(19)
C33 C1 C2 N2 171.11(16)
N1 C1 C2 C43 179.09(15)
C33 C1 C2 C43 -8.2(3)
B1 N2 C2 C1 0.96(19)
C21 N2 C2 C1 -170.37(15)
B1 N2 C2 C43 -179.67(16)
C21 N2 C2 C43 9.0(2)
N2 B1 C3 C4 150.19(18)
N1 B1 C3 C4 -30.2(3)
N2 B1 C3 C8 -29.3(3)
N1 B1 C3 C8 150.36(18)
C8 C3 C4 C5 0.6(3)
B1 C3 C4 C5 -178.94(17)
C3 C4 C5 C6 -1.3(3)
C4 C5 C6 C7 0.7(3)
C5 C6 C7 C8 0.7(3)
C6 C7 C8 C3 -1.5(3)
C4 C3 C8 C7 0.8(3)
B1 C3 C8 C7 -179.66(17)
C1 N1 C9 C14 -81.8(2)
B1 N1 C9 C14 110.20(19)
C1 N1 C9 C10 98.81(18)
B1 N1 C9 C10 -69.2(2)
C14 C9 C10 C11 -2.9(2)
N1 C9 C10 C11 176.50(13)
C14 C9 C10 C15 176.86(15)
N1 C9 C10 C15 -3.8(2)
C9 C10 C11 C12 1.6(2)
C15 C10 C11 C12 -178.11(16)
C10 C11 C12 C13 0.5(3)
C11 C12 C13 C14 -1.5(2)
C12 C13 C14 C9 0.3(2)
C12 C13 C14 C18 179.58(15)
C10 C9 C14 C13 1.9(2)
N1 C9 C14 C13 -177.45(13)
C10 C9 C14 C18 -177.31(14)
N1 C9 C14 C18 3.3(2)
C11 C10 C15 C16 53.4(2)
C9 C10 C15 C16 -126.38(17)
C11 C10 C15 C17 -70.75(19)
C9 C10 C15 C17 109.52(18)
C13 C14 C18 C20 70.50(18)
C9 C14 C18 C20 -110.28(18)
C13 C14 C18 C19 -53.3(2)
C9 C14 C18 C19 125.87(16)
C2 N2 C21 C26 -86.85(19)
B1 N2 C21 C26 103.46(19)
C2 N2 C21 C22 95.08(18)
B1 N2 C21 C22 -74.6(2)
C26 C21 C22 C23 -2.7(2)
N2 C21 C22 C23 175.38(12)
C26 C21 C22 C27 177.28(14)
N2 C21 C22 C27 -4.7(2)
C21 C22 C23 C24 1.1(2)
C27 C22 C23 C24 -178.81(14)
C22 C23 C24 C25 0.9(2)
C23 C24 C25 C26 -1.5(2)
C24 C25 C26 C21 0.0(2)
C24 C25 C26 C30 179.63(14)
C22 C21 C26 C25 2.1(2)
N2 C21 C26 C25 -175.90(12)
C22 C21 C26 C30 -177.49(13)
N2 C21 C26 C30 4.5(2)
C23 C22 C27 C28 -72.20(18)
C21 C22 C27 C28 107.86(16)
C23 C22 C27 C29 50.73(19)
C21 C22 C27 C29 -129.20(15)
C25 C26 C30 C31 -66.06(19)
C21 C26 C30 C31 113.53(16)
C25 C26 C30 C32 56.5(2)
C21 C26 C30 C32 -123.86(17)
C2 C1 C33 C34 119.00(19)
N1 C1 C33 C34 -69.3(2)
C2 C1 C33 C38 -61.3(2)
N1 C1 C33 C38 110.38(17)
C38 C33 C34 C35 1.6(2)
C1 C33 C34 C35 -178.77(15)
C33 C34 C35 C36 -1.1(3)
C34 C35 C36 C37 -0.8(3)
C35 C36 C37 C38 2.1(3)
C35 C36 C37 C42 -177.22(18)
C36 C37 C38 C39 -178.97(16)
C42 C37 C38 C39 0.4(2)
C36 C37 C38 C33 -1.6(2)
C42 C37 C38 C33 177.75(16)
C34 C33 C38 C39 177.01(15)
C1 C33 C38 C39 -2.7(2)
C34 C33 C38 C37 -0.2(2)
C1 C33 C38 C37 -179.88(15)
C37 C38 C39 C40 -0.3(2)
C33 C38 C39 C40 -177.51(16)
C38 C39 C40 C41 0.4(3)
C39 C40 C41 C42 -0.7(3)
C40 C41 C42 C37 0.8(3)
C36 C37 C42 C41 178.64(18)
C38 C37 C42 C41 -0.7(3)
C1 C2 C43 C44 121.06(19)
N2 C2 C43 C44 -58.2(2)
C1 C2 C43 C48 -57.8(2)
N2 C2 C43 C48 122.99(16)
C48 C43 C44 C45 0.9(2)
C2 C43 C44 C45 -177.99(15)
C43 C44 C45 C46 0.7(3)
C44 C45 C46 C47 -0.4(3)
C45 C46 C47 C52 179.46(17)
C45 C46 C47 C48 -1.4(3)
C46 C47 C48 C49 -175.35(15)
C52 C47 C48 C49 3.8(2)
C46 C47 C48 C43 2.9(2)
C52 C47 C48 C43 -177.97(15)
C44 C43 C48 C49 175.50(15)
C2 C43 C48 C49 -5.7(2)
C44 C43 C48 C47 -2.6(2)
C2 C43 C48 C47 176.22(14)
C47 C48 C49 C50 -3.0(2)
C43 C48 C49 C50 178.83(15)
C48 C49 C50 C51 -0.1(3)
C49 C50 C51 C52 2.5(3)
C50 C51 C52 C47 -1.6(3)
C46 C47 C52 C51 177.57(18)
C48 C47 C52 C51 -1.5(3)
B2 N3 C53 C54 -1.71(19)
C61 N3 C53 C54 -176.53(14)
B2 N3 C53 C85 -179.97(16)
C61 N3 C53 C85 5.2(2)
N3 C53 C54 N4 1.51(18)
C85 C53 C54 N4 179.73(15)
N3 C53 C54 C95 -177.11(16)
C85 C53 C54 C95 1.1(3)
B2 N4 C54 C53 -0.77(19)
C73 N4 C54 C53 179.42(14)
B2 N4 C54 C95 177.94(15)
C73 N4 C54 C95 -1.9(2)
N3 B2 C55 C60 -156.14(17)
N4 B2 C55 C60 23.4(3)
N3 B2 C55 C56 22.3(3)
N4 B2 C55 C56 -158.22(17)
C60 C55 C56 C57 0.7(2)
B2 C55 C56 C57 -177.77(15)
C55 C56 C57 C58 0.8(3)
C56 C57 C58 C59 -1.7(3)
C57 C58 C59 C60 1.2(3)
C58 C59 C60 C55 0.4(3)
C56 C55 C60 C59 -1.3(3)
B2 C55 C60 C59 177.19(15)
C53 N3 C61 C62 83.20(19)
B2 N3 C61 C62 -90.7(2)
C53 N3 C61 C66 -102.37(17)
B2 N3 C61 C66 83.7(2)
C66 C61 C62 C63 -3.6(2)
N3 C61 C62 C63 170.67(13)
C66 C61 C62 C67 179.37(13)
N3 C61 C62 C67 -6.4(2)
C61 C62 C63 C64 1.5(2)
C67 C62 C63 C64 178.66(14)
C62 C63 C64 C65 1.1(2)
C63 C64 C65 C66 -1.8(2)
C64 C65 C66 C61 -0.2(2)
C64 C65 C66 C70 -177.47(14)
C62 C61 C66 C65 2.9(2)
N3 C61 C66 C65 -171.35(13)
C62 C61 C66 C70 -179.90(14)
N3 C61 C66 C70 5.8(2)
C63 C62 C67 C68 59.17(19)
C61 C62 C67 C68 -123.82(17)
C63 C62 C67 C69 -65.02(19)
C61 C62 C67 C69 111.98(17)
C65 C66 C70 C72 72.46(17)
C61 C66 C70 C72 -104.64(16)
C65 C66 C70 C71 -50.77(19)
C61 C66 C70 C71 132.13(15)
C54 N4 C73 C74 80.87(19)
B2 N4 C73 C74 -98.9(2)
C54 N4 C73 C78 -99.75(17)
B2 N4 C73 C78 80.5(2)
C78 C73 C74 C75 -3.5(2)
N4 C73 C74 C75 175.83(13)
C78 C73 C74 C79 177.27(14)
N4 C73 C74 C79 -3.4(2)
C73 C74 C75 C76 0.6(2)
C79 C74 C75 C76 179.85(15)
C74 C75 C76 C77 1.3(2)
C75 C76 C77 C78 -0.5(3)
C76 C77 C78 C73 -2.3(2)
C76 C77 C78 C82 177.62(15)
C74 C73 C78 C77 4.3(2)
N4 C73 C78 C77 -175.04(13)
C74 C73 C78 C82 -175.56(15)
N4 C73 C78 C82 5.1(2)
C75 C74 C79 C81 50.2(2)
C73 C74 C79 C81 -130.66(16)
C75 C74 C79 C80 -74.96(18)
C73 C74 C79 C80 104.22(18)
C77 C78 C82 C83 75.92(18)
C73 C78 C82 C83 -104.19(17)
C77 C78 C82 C84 -46.8(2)
C73 C78 C82 C84 133.09(15)
C54 C53 C85 C86 -119.50(19)
N3 C53 C85 C86 58.4(2)
C54 C53 C85 C90 55.6(2)
N3 C53 C85 C90 -126.46(17)
C90 C85 C86 C87 -3.7(2)
C53 C85 C86 C87 171.51(15)
C85 C86 C87 C88 -1.1(3)
C86 C87 C88 C89 4.1(3)
C87 C88 C89 C94 176.14(16)
C87 C88 C89 C90 -2.3(2)
C88 C89 C90 C91 176.09(14)
C94 C89 C90 C91 -2.3(2)
C88 C89 C90 C85 -2.5(2)
C94 C89 C90 C85 179.07(14)
C86 C85 C90 C91 -173.11(14)
C53 C85 C90 C91 11.8(2)
C86 C85 C90 C89 5.4(2)
C53 C85 C90 C89 -169.75(14)
C89 C90 C91 C92 0.7(2)
C85 C90 C91 C92 179.27(15)
C90 C91 C92 C93 1.5(2)
C91 C92 C93 C94 -2.1(2)
C92 C93 C94 C89 0.4(2)
C88 C89 C94 C93 -176.61(15)
C90 C89 C94 C93 1.8(2)
C53 C54 C95 C96 -119.28(19)
N4 C54 C95 C96 62.3(2)
C53 C54 C95 C100 58.3(3)
N4 C54 C95 C100 -120.11(17)
C100 C95 C96 C97 -0.7(2)
C54 C95 C96 C97 176.95(14)
C95 C96 C97 C98 -1.7(2)
C96 C97 C98 C99 2.3(2)
C97 C98 C99 C104 179.46(16)
C97 C98 C99 C100 -0.6(2)
C96 C95 C100 C101 -175.80(15)
C54 C95 C100 C101 6.6(2)
C96 C95 C100 C99 2.4(2)
C54 C95 C100 C99 -175.25(14)
C98 C99 C100 C101 176.51(15)
C104 C99 C100 C101 -3.5(2)
C98 C99 C100 C95 -1.8(2)
C104 C99 C100 C95 178.20(15)
C95 C100 C101 C102 179.71(16)
C99 C100 C101 C102 1.5(2)
C100 C101 C102 C103 1.5(3)
C101 C102 C103 C104 -2.4(3)
C102 C103 C104 C99 0.3(3)
C98 C99 C104 C103 -177.36(17)
C100 C99 C104 C103 2.7(3)
